data_1540249
loop_
_publ_author_name
'Kim, S.M.'
'Buyers, W.J.L.'
'Lin, H.'
'Bauer, E.'

_publ_section_title
;
 Structure of the heavy electron compounds Ce (Cux Al1-x)5 and Ce (Cux
 Ga1-x)5, [0.6<= x<= 0.8]
;
_journal_name_full 'Zeitschrift fuer Physik, B (1984-)'
_journal_page_first 201
_journal_page_last 203
_journal_volume 84
_journal_year 1991
_chemical_formula_sum 'Al Ce Cu4'
_space_group_IT_number 191
_symmetry_space_group_name_Hall '-P 6 2'
_symmetry_space_group_name_H-M 'P 6/m m m'
_cell_angle_alpha 90
_cell_angle_beta 90
_cell_angle_gamma 120
_cell_formula_units_Z 1
_cell_length_a 5.1823
_cell_length_b 5.1823
_cell_length_c 4.1805
_cell_volume 97.231
_citation_journal_id_ASTM ZPCMDN
_cod_data_source_file Kim_ZPCMDN_1991_649.cif
_cod_data_source_block Al1Ce1Cu4
_cod_original_cell_volume 97.23083
_cod_original_formula_sum 'Al1 Ce1 Cu4'
_cod_database_code 1540249

loop_
_symmetry_equiv_pos_as_xyz
x,y,z
x-y,x,z
-y,x-y,z
-x,-y,z
-x+y,-x,z
y,-x+y,z
-y,-x,-z
x-y,-y,-z
x,x-y,-z
y,x,-z
-x+y,y,-z
-x,-x+y,-z
-x,-y,-z
-x+y,-x,-z
y,-x+y,-z
x,y,-z
x-y,x,-z
-y,x-y,-z
y,x,z
-x+y,y,z
-x,-x+y,z
-y,-x,z
x-y,-y,z
x,x-y,z

loop_
_atom_site_label
_atom_site_type_symbol
_atom_site_fract_x
_atom_site_fract_y
_atom_site_fract_z
_atom_site_occupancy
_atom_site_U_iso_or_equiv
Ce1 Ce 0 0 0 1 0.0
Cu2 Cu 0.5 0 0.5 0.67 0.0
Al1 Al 0.5 0 0.5 0.33 0.0
Cu1 Cu 0.3333 0.6667 0 1 0.0
